data_4067858
loop_
_publ_author_name
'Izod, Keith'
'Clark, Ewan R.'
'Clegg, William'
'Harrington, Ross W.'

_publ_section_title
;
 Hypervalent Sulfur-Functionalized Diphosphagermylene and
 Diphosphastannylene Compounds
;
_journal_issue 1
_journal_name_full Organometallics
_journal_page_first 246
_journal_paper_doi 10.1021/om2008327
_journal_volume 31
_journal_year 2012
_chemical_formula_moiety 'C28 H52 P2 S2 Si4'
_chemical_formula_sum 'C28 H52 P2 S2 Si4'
_chemical_formula_weight 627.12
_chemical_name_systematic
;
 ?
;
_space_group_IT_number 14
_symmetry_cell_setting monoclinic
_symmetry_space_group_name_Hall '-P 2ybc'
_symmetry_space_group_name_H-M 'P 1 21/c 1'
_atom_sites_solution_hydrogens geom
_atom_sites_solution_primary direct
_atom_sites_solution_secondary difmap
_audit_creation_method SHELXL-97
_cell_angle_alpha 90.00
_cell_angle_beta 91.836(3)
_cell_angle_gamma 90.00
_cell_formula_units_Z 4
_cell_length_a 19.6717(7)
_cell_length_b 11.3658(4)
_cell_length_c 15.8141(5)
_cell_measurement_reflns_used 7910
_cell_measurement_temperature 150(2)
_cell_measurement_theta_max 28.49
_cell_measurement_theta_min 2.99
_cell_volume 3534.0(2)
_computing_cell_refinement
;
CrysAlisPro, Agilent Technologies,
Version 1.171.34.49 (release 20-01-2011 CrysAlis171 .NET)
(compiled Jan 20 2011,15:58:25)
;
_computing_data_collection
;
CrysAlisPro, Agilent Technologies,
Version 1.171.34.49 (release 20-01-2011 CrysAlis171 .NET)
(compiled Jan 20 2011,15:58:25)
;
_computing_data_reduction
;
CrysAlisPro, Agilent Technologies,
Version 1.171.34.49 (release 20-01-2011 CrysAlis171 .NET)
(compiled Jan 20 2011,15:58:25)
;
_computing_molecular_graphics 'Bruker SHELXTL'
_computing_publication_material 'Bruker SHELXTL and local programs'
_computing_structure_refinement 'Bruker SHELXTL'
_computing_structure_solution 'Bruker SHELXTL'
_diffrn_ambient_temperature 150(2)
_diffrn_detector_area_resol_mean 10.3968
_diffrn_measured_fraction_theta_full 0.996
_diffrn_measured_fraction_theta_max 0.996
_diffrn_measurement_device_type 'Oxford Diffraction Gemini A Ultra diffractometer'
_diffrn_measurement_method 'thick-slice \w scans'
_diffrn_radiation_monochromator none
_diffrn_radiation_source 'sealed tube with Enhance optics'
_diffrn_radiation_type MoK\a
_diffrn_radiation_wavelength 0.71073
_diffrn_reflns_av_R_equivalents 0.0255
_diffrn_reflns_av_sigmaI/netI 0.0238
_diffrn_reflns_limit_h_max 21
_diffrn_reflns_limit_h_min -21
_diffrn_reflns_limit_k_max 12
_diffrn_reflns_limit_k_min -12
_diffrn_reflns_limit_l_max 17
_diffrn_reflns_limit_l_min -17
_diffrn_reflns_number 17814
_diffrn_reflns_theta_full 23.26
_diffrn_reflns_theta_max 23.26
_diffrn_reflns_theta_min 3.59
_exptl_absorpt_coefficient_mu 0.394
_exptl_absorpt_correction_T_max 0.891
_exptl_absorpt_correction_T_min 0.858
_exptl_absorpt_correction_type multi-scan
_exptl_absorpt_process_details
;
CrysAlisPro, Agilent Technologies,
Version 1.171.34.49 (release 20-01-2011 CrysAlis171 .NET)
(compiled Jan 20 2011,15:58:25)
Empirical absorption correction using spherical harmonics,
 implemented in SCALE3 ABSPACK scaling algorithm.
;
_exptl_crystal_colour colourless
_exptl_crystal_density_diffrn 1.179
_exptl_crystal_density_method 'not measured'
_exptl_crystal_description block
_exptl_crystal_F_000 1352
_exptl_crystal_size_max 0.40
_exptl_crystal_size_mid 0.30
_exptl_crystal_size_min 0.30
_refine_diff_density_max 1.577
_refine_diff_density_min -0.341
_refine_diff_density_rms 0.066
_refine_ls_extinction_method none
_refine_ls_goodness_of_fit_ref 1.061
_refine_ls_hydrogen_treatment constr
_refine_ls_matrix_type full
_refine_ls_number_parameters 339
_refine_ls_number_reflns 5060
_refine_ls_number_restraints 0
_refine_ls_restrained_S_all 1.061
_refine_ls_R_factor_all 0.0533
_refine_ls_R_factor_gt 0.0477
_refine_ls_shift/su_max 0.001
_refine_ls_shift/su_mean 0.000
_refine_ls_structure_factor_coef Fsqd
_refine_ls_weighting_details 'calc w=1/[\s^2^(Fo^2^)+(0.0455P)^2^+8.8910P] where P=(Fo^2^+2Fc^2^)/3'
_refine_ls_weighting_scheme calc
_refine_ls_wR_factor_gt 0.1152
_refine_ls_wR_factor_ref 0.1195
_reflns_number_gt 4561
_reflns_number_total 5060
_reflns_threshold_expression I>2\s(I)
_cod_data_source_file om2008327_si_001.cif
_cod_data_source_block ki496_compound_14
_cod_original_sg_symbol_H-M 'P 21/c'
_cod_database_code 4067858
_computing_special_details
;
TITL ki496 in P2(1)/c
CELL 0.71073  19.6717  11.3658  15.8141  90.000  91.836  90.000
ZERR    4.00   0.0007   0.0004   0.0005   0.000   0.003   0.000
LATT  1
SYMM -X, 0.5+Y, 0.5-Z
SFAC C H SI P S
UNIT 112 208 16 8 8

REM colourless block
SIZE 0.40 0.30 0.30
TEMP -123

L.S. 8
BOND $H
ACTA 52
SHEL 5.8 0.9
FMAP 2
PLAN 10

REM EXTI    0.000000
WGHT    0.045500    8.891002
FVAR       0.42320
P1    4    0.232995    0.368605    0.377761    11.00000    0.01788    0.01967 =
         0.02173    0.00009    0.00264   -0.00180
P2    4    0.244024    0.530982    0.300494    11.00000    0.02170    0.02040 =
         0.02167   -0.00006    0.00324   -0.00160
S1    5    0.370913    0.251090    0.446586    11.00000    0.03129    0.03819 =
         0.02578   -0.00347   -0.00629    0.00798
S2    5    0.213502    0.774051    0.226384    11.00000    0.04782    0.03011 =
         0.03340    0.00875    0.00658    0.00784
SI1   3    0.129176    0.224981    0.459240    11.00000    0.01934    0.02805 =
         0.03280    0.00410    0.00087   -0.00183
SI2   3    0.070453    0.377545    0.302417    11.00000    0.02520    0.02984 =
         0.02716    0.00132    0.00104    0.00220
SI3   3    0.373309    0.638241    0.412289    11.00000    0.03136    0.02745 =
         0.01947   -0.00244   -0.00029   -0.01092
SI4   3    0.381460    0.572480    0.215453    11.00000    0.02135    0.02433 =
         0.01936    0.00065    0.00531   -0.00363
C1    1    0.146331    0.303299    0.355783    11.00000    0.02054    0.02286 =
         0.02491   -0.00353    0.00453   -0.00421
AFIX  13
H1    2    0.156009    0.236846    0.316511    11.00000   -1.20000
AFIX   0
C2    1    0.047931    0.139860    0.454278    11.00000    0.03054    0.04925 =
         0.05669    0.02176   -0.00096   -0.01023
AFIX 137
H2A   2    0.009559    0.194215    0.446569    11.00000   -1.50000
H2B   2    0.043175    0.095880    0.507062    11.00000   -1.50000
H2C   2    0.048429    0.084822    0.406599    11.00000   -1.50000
AFIX   0
C3    1    0.125691    0.330276    0.549055    11.00000    0.04402    0.04022 =
         0.03005    0.00537    0.01074    0.00296
AFIX 137
H3A   2    0.090529    0.389479    0.536764    11.00000   -1.50000
H3B   2    0.169899    0.369176    0.556956    11.00000   -1.50000
H3C   2    0.114811    0.287644    0.600760    11.00000   -1.50000
AFIX   0
C4    1    0.198584    0.117522    0.483091    11.00000    0.03495    0.03066 =
         0.04199    0.00611   -0.00179   -0.00087
AFIX 137
H4A   2    0.185671    0.066786    0.530040    11.00000   -1.50000
H4B   2    0.240453    0.159998    0.498851    11.00000   -1.50000
H4C   2    0.206168    0.069211    0.432938    11.00000   -1.50000
AFIX   0
C5    1    0.013435    0.258559    0.259548    11.00000    0.03660    0.04973 =
         0.04474    0.00211   -0.01024   -0.00603
AFIX 137
H5A   2   -0.018443    0.291759    0.217045    11.00000   -1.50000
H5B   2   -0.012037    0.224172    0.305719    11.00000   -1.50000
H5C   2    0.040909    0.197398    0.233417    11.00000   -1.50000
AFIX   0
C6    1    0.020461    0.469098    0.376420    11.00000    0.03839    0.05061 =
         0.04116   -0.00058    0.00292    0.01515
AFIX 137
H6A   2   -0.020050    0.500140    0.346419    11.00000   -1.50000
H6B   2    0.048610    0.534591    0.397535    11.00000   -1.50000
H6C   2    0.006609    0.420566    0.424107    11.00000   -1.50000
AFIX   0
C7    1    0.091505    0.469762    0.209535    11.00000    0.03373    0.04251 =
         0.03198    0.00758   -0.00734    0.00211
AFIX 137
H7A   2    0.050134    0.484231    0.174926    11.00000   -1.50000
H7B   2    0.124889    0.428629    0.175602    11.00000   -1.50000
H7C   2    0.110573    0.544964    0.229189    11.00000   -1.50000
AFIX   0
C8    1    0.337642    0.551465    0.319520    11.00000    0.01842    0.02168 =
         0.01546    0.00150    0.00052   -0.00415
AFIX  13
H8    2    0.352197    0.469804    0.335150    11.00000   -1.20000
AFIX   0
C9    1    0.343004    0.580317    0.514604    11.00000    0.04975    0.05342 =
         0.02061   -0.00259   -0.00248   -0.01901
AFIX 137
H9A   2    0.375367    0.602125    0.560341    11.00000   -1.50000
H9B   2    0.339391    0.494419    0.511498    11.00000   -1.50000
H9C   2    0.298308    0.613926    0.525811    11.00000   -1.50000
AFIX   0
C10   1    0.355263    0.799092    0.406013    11.00000    0.05756    0.02987 =
         0.03620   -0.01185    0.00304   -0.01203
AFIX 137
H10A  2    0.385881    0.841249    0.445615    11.00000   -1.50000
H10B  2    0.308000    0.813650    0.420799    11.00000   -1.50000
H10C  2    0.362422    0.826928    0.348326    11.00000   -1.50000
AFIX   0
C11   1    0.467896    0.616525    0.416009    11.00000    0.03239    0.05641 =
         0.03846   -0.00112   -0.00854   -0.01491
AFIX 137
H11A  2    0.487209    0.649576    0.468735    11.00000   -1.50000
H11B  2    0.487698    0.656400    0.367678    11.00000   -1.50000
H11C  2    0.478189    0.532254    0.413558    11.00000   -1.50000
AFIX   0
C12   1    0.452972    0.464218    0.213685    11.00000    0.02767    0.03402 =
         0.03603   -0.00138    0.00991   -0.00056
AFIX 137
H12A  2    0.477221    0.472915    0.160872    11.00000   -1.50000
H12B  2    0.434766    0.384188    0.217388    11.00000   -1.50000
H12C  2    0.484409    0.478809    0.261870    11.00000   -1.50000
AFIX   0
C14   1    0.414737    0.724826    0.201538    11.00000    0.03747    0.03073 =
         0.03192    0.00545    0.00924   -0.00624
AFIX 137
H14D  2    0.377344    0.781319    0.205557    11.00000   -1.50000
H14E  2    0.434957    0.731663    0.145915    11.00000   -1.50000
H14F  2    0.449381    0.741476    0.245835    11.00000   -1.50000
AFIX   0
C13   1    0.324532    0.539747    0.122157    11.00000    0.03832    0.04380 =
         0.01702   -0.00083    0.00409   -0.00491
AFIX 137
H13A  2    0.284927    0.592034    0.122449    11.00000   -1.50000
H13B  2    0.309359    0.457736    0.124749    11.00000   -1.50000
H13C  2    0.349332    0.552235    0.070146    11.00000   -1.50000
AFIX   0
C15   1    0.285195    0.276195    0.308380    11.00000    0.02380    0.01851 =
         0.02370   -0.00203    0.00300   -0.00023
C16   1    0.266726    0.258458    0.223146    11.00000    0.02538    0.02262 =
         0.02199    0.00125    0.00059    0.00188
AFIX  43
H16   2    0.227261    0.296285    0.200078    11.00000   -1.20000
AFIX   0
C17   1    0.304474    0.187366    0.171882    11.00000    0.03153    0.03121 =
         0.02011   -0.00750    0.00525   -0.00371
AFIX  43
H17   2    0.291216    0.176827    0.114085    11.00000   -1.20000
AFIX   0
C18   1    0.361322    0.131925    0.204879    11.00000    0.02903    0.03614 =
         0.03397   -0.01184    0.00888    0.00394
AFIX  43
H18   2    0.386964    0.081825    0.169902    11.00000   -1.20000
AFIX   0
C19   1    0.381593    0.148254    0.288375    11.00000    0.02052    0.02976 =
         0.03556   -0.00341    0.00164    0.00590
AFIX  43
H19   2    0.420900    0.109042    0.310586    11.00000   -1.20000
AFIX   0
C20   1    0.344706    0.221946    0.340255    11.00000    0.02433    0.02208 =
         0.02313   -0.00058    0.00056   -0.00120
C21   1    0.433842    0.140035    0.468384    11.00000    0.03380    0.03672 =
         0.03647    0.00899   -0.00317    0.00504
AFIX 137
H21A  2    0.448024    0.143205    0.528314    11.00000   -1.50000
H21B  2    0.473312    0.153841    0.433437    11.00000   -1.50000
H21C  2    0.414572    0.062380    0.455311    11.00000   -1.50000
AFIX   0
C22   1    0.201147    0.640178    0.366997    11.00000    0.02651    0.02274 =
         0.02923   -0.00408    0.00502   -0.00067
C23   1    0.178225    0.617507    0.447853    11.00000    0.04130    0.02801 =
         0.03179   -0.00256    0.01174    0.00163
AFIX  43
H23A  2    0.186489    0.542542    0.472684    11.00000   -1.20000
AFIX   0
C24   1    0.143683    0.701809    0.492782    11.00000    0.04257    0.03668 =
         0.03933   -0.00625    0.01910   -0.00250
AFIX  43
H24   2    0.128605    0.685055    0.547970    11.00000   -1.20000
AFIX   0
C25   1    0.131383    0.810577    0.456466    11.00000    0.03685    0.02858 =
         0.05295   -0.01323    0.01694   -0.00024
AFIX  43
H25   2    0.108759    0.869705    0.487371    11.00000   -1.20000
AFIX   0
C26   1    0.151701    0.833573    0.375952    11.00000    0.03156    0.02564 =
         0.04714   -0.00214    0.00574    0.00147
AFIX  43
H26   2    0.142155    0.908141    0.351166    11.00000   -1.20000
AFIX   0
C27   1    0.186053    0.749265    0.330173    11.00000    0.02519    0.02478 =
         0.03546    0.00032    0.00143    0.00170
C28   1    0.205771    0.930220    0.214434    11.00000    0.08618    0.03641 =
         0.05730    0.01624    0.01774    0.00529
AFIX 137
H28A  2    0.224872    0.954171    0.160606    11.00000   -1.50000
H28B  2    0.230557    0.969496    0.261180    11.00000   -1.50000
H28C  2    0.157653    0.952446    0.214976    11.00000   -1.50000

HKLF 4

REM  ki496 in P2(1)/c
REM R1 =  0.0477 for   4561 Fo > 4sig(Fo)  and  0.0533 for all   5060 data
REM    339 parameters refined using      0 restraints

END
;

loop_
_symmetry_equiv_pos_as_xyz
'x, y, z'
'-x, y+1/2, -z+1/2'
'-x, -y, -z'
'x, -y-1/2, z-1/2'

loop_
_atom_site_label
_atom_site_type_symbol
_atom_site_fract_x
_atom_site_fract_y
_atom_site_fract_z
_atom_site_U_iso_or_equiv
_atom_site_adp_type
_atom_site_occupancy
_atom_site_symmetry_multiplicity
_atom_site_calc_flag
_atom_site_refinement_flags
P1 P 0.23299(4) 0.36861(7) 0.37776(5) 0.0197(2) Uani 1 1 d .
P2 P 0.24402(4) 0.53098(7) 0.30049(5) 0.0212(2) Uani 1 1 d .
S1 S 0.37091(5) 0.25109(9) 0.44659(6) 0.0319(2) Uani 1 1 d .
S2 S 0.21350(5) 0.77405(8) 0.22638(6) 0.0370(3) Uani 1 1 d .
Si1 Si 0.12918(5) 0.22498(9) 0.45924(6) 0.0267(2) Uani 1 1 d .
Si2 Si 0.07045(5) 0.37755(9) 0.30242(6) 0.0274(2) Uani 1 1 d .
Si3 Si 0.37331(5) 0.63824(9) 0.41229(6) 0.0261(2) Uani 1 1 d .
Si4 Si 0.38146(4) 0.57248(8) 0.21545(5) 0.0216(2) Uani 1 1 d .
C1 C 0.14633(16) 0.3033(3) 0.3558(2) 0.0227(7) Uani 1 1 d .
H1 H 0.1560 0.2368 0.3165 0.027 Uiso 1 1 calc R
C2 C 0.04793(19) 0.1399(4) 0.4543(3) 0.0455(11) Uani 1 1 d .
H2A H 0.0096 0.1942 0.4466 0.068 Uiso 1 1 calc R
H2B H 0.0432 0.0959 0.5071 0.068 Uiso 1 1 calc R
H2C H 0.0484 0.0848 0.4066 0.068 Uiso 1 1 calc R
C3 C 0.1257(2) 0.3303(4) 0.5491(2) 0.0379(9) Uani 1 1 d .
H3A H 0.0905 0.3895 0.5368 0.057 Uiso 1 1 calc R
H3B H 0.1699 0.3692 0.5570 0.057 Uiso 1 1 calc R
H3C H 0.1148 0.2876 0.6008 0.057 Uiso 1 1 calc R
C4 C 0.19858(19) 0.1175(3) 0.4831(3) 0.0359(9) Uani 1 1 d .
H4A H 0.1857 0.0668 0.5300 0.054 Uiso 1 1 calc R
H4B H 0.2405 0.1600 0.4989 0.054 Uiso 1 1 calc R
H4C H 0.2062 0.0692 0.4329 0.054 Uiso 1 1 calc R
C5 C 0.0134(2) 0.2586(4) 0.2595(3) 0.0439(10) Uani 1 1 d .
H5A H -0.0184 0.2918 0.2170 0.066 Uiso 1 1 calc R
H5B H -0.0120 0.2242 0.3057 0.066 Uiso 1 1 calc R
H5C H 0.0409 0.1974 0.2334 0.066 Uiso 1 1 calc R
C6 C 0.0205(2) 0.4691(4) 0.3764(3) 0.0434(10) Uani 1 1 d .
H6A H -0.0200 0.5001 0.3464 0.065 Uiso 1 1 calc R
H6B H 0.0486 0.5346 0.3975 0.065 Uiso 1 1 calc R
H6C H 0.0066 0.4206 0.4241 0.065 Uiso 1 1 calc R
C7 C 0.09151(19) 0.4698(4) 0.2095(2) 0.0363(9) Uani 1 1 d .
H7A H 0.0501 0.4842 0.1749 0.054 Uiso 1 1 calc R
H7B H 0.1249 0.4286 0.1756 0.054 Uiso 1 1 calc R
H7C H 0.1106 0.5450 0.2292 0.054 Uiso 1 1 calc R
C8 C 0.33764(15) 0.5515(3) 0.31952(18) 0.0185(7) Uani 1 1 d .
H8 H 0.3522 0.4698 0.3352 0.022 Uiso 1 1 calc R
C9 C 0.3430(2) 0.5803(4) 0.5146(2) 0.0413(10) Uani 1 1 d .
H9A H 0.3754 0.6021 0.5603 0.062 Uiso 1 1 calc R
H9B H 0.3394 0.4944 0.5115 0.062 Uiso 1 1 calc R
H9C H 0.2983 0.6139 0.5258 0.062 Uiso 1 1 calc R
C10 C 0.3553(2) 0.7991(3) 0.4060(2) 0.0412(10) Uani 1 1 d .
H10A H 0.3859 0.8412 0.4456 0.062 Uiso 1 1 calc R
H10B H 0.3080 0.8136 0.4208 0.062 Uiso 1 1 calc R
H10C H 0.3624 0.8269 0.3483 0.062 Uiso 1 1 calc R
C11 C 0.46790(19) 0.6165(4) 0.4160(3) 0.0426(10) Uani 1 1 d .
H11A H 0.4872 0.6496 0.4687 0.064 Uiso 1 1 calc R
H11B H 0.4877 0.6564 0.3677 0.064 Uiso 1 1 calc R
H11C H 0.4782 0.5323 0.4136 0.064 Uiso 1 1 calc R
C12 C 0.45297(18) 0.4642(3) 0.2137(2) 0.0324(8) Uani 1 1 d .
H12A H 0.4772 0.4729 0.1609 0.049 Uiso 1 1 calc R
H12B H 0.4348 0.3842 0.2174 0.049 Uiso 1 1 calc R
H12C H 0.4844 0.4788 0.2619 0.049 Uiso 1 1 calc R
C14 C 0.41474(19) 0.7248(3) 0.2015(2) 0.0332(9) Uani 1 1 d .
H14D H 0.3773 0.7813 0.2056 0.050 Uiso 1 1 calc R
H14E H 0.4350 0.7317 0.1459 0.050 Uiso 1 1 calc R
H14F H 0.4494 0.7415 0.2458 0.050 Uiso 1 1 calc R
C13 C 0.32453(19) 0.5397(4) 0.1222(2) 0.0330(9) Uani 1 1 d .
H13A H 0.2849 0.5920 0.1224 0.049 Uiso 1 1 calc R
H13B H 0.3094 0.4577 0.1247 0.049 Uiso 1 1 calc R
H13C H 0.3493 0.5522 0.0701 0.049 Uiso 1 1 calc R
C15 C 0.28520(16) 0.2762(3) 0.3084(2) 0.0220(7) Uani 1 1 d .
C16 C 0.26673(17) 0.2585(3) 0.2231(2) 0.0233(7) Uani 1 1 d .
H16 H 0.2273 0.2963 0.2001 0.028 Uiso 1 1 calc R
C17 C 0.30447(17) 0.1874(3) 0.1719(2) 0.0275(8) Uani 1 1 d .
H17 H 0.2912 0.1768 0.1141 0.033 Uiso 1 1 calc R
C18 C 0.36132(18) 0.1319(3) 0.2049(2) 0.0329(9) Uani 1 1 d .
H18 H 0.3870 0.0818 0.1699 0.039 Uiso 1 1 calc R
C19 C 0.38159(17) 0.1483(3) 0.2884(2) 0.0286(8) Uani 1 1 d .
H19 H 0.4209 0.1090 0.3106 0.034 Uiso 1 1 calc R
C20 C 0.34471(16) 0.2219(3) 0.3403(2) 0.0232(7) Uani 1 1 d .
C21 C 0.43384(19) 0.1400(3) 0.4684(2) 0.0358(9) Uani 1 1 d .
H21A H 0.4480 0.1432 0.5283 0.054 Uiso 1 1 calc R
H21B H 0.4733 0.1538 0.4334 0.054 Uiso 1 1 calc R
H21C H 0.4146 0.0624 0.4553 0.054 Uiso 1 1 calc R
C22 C 0.20115(17) 0.6402(3) 0.3670(2) 0.0261(8) Uani 1 1 d .
C23 C 0.17823(19) 0.6175(3) 0.4479(2) 0.0335(9) Uani 1 1 d .
H23A H 0.1865 0.5425 0.4727 0.040 Uiso 1 1 calc R
C24 C 0.1437(2) 0.7018(3) 0.4928(3) 0.0391(10) Uani 1 1 d .
H24 H 0.1286 0.6851 0.5480 0.047 Uiso 1 1 calc R
C25 C 0.13138(19) 0.8106(3) 0.4565(3) 0.0391(10) Uani 1 1 d .
H25 H 0.1088 0.8697 0.4874 0.047 Uiso 1 1 calc R
C26 C 0.15170(18) 0.8336(3) 0.3760(2) 0.0347(9) Uani 1 1 d .
H26 H 0.1422 0.9081 0.3512 0.042 Uiso 1 1 calc R
C27 C 0.18605(17) 0.7493(3) 0.3302(2) 0.0285(8) Uani 1 1 d .
C28 C 0.2058(3) 0.9302(4) 0.2144(3) 0.0596(13) Uani 1 1 d .
H28A H 0.2249 0.9542 0.1606 0.089 Uiso 1 1 calc R
H28B H 0.2306 0.9695 0.2612 0.089 Uiso 1 1 calc R
H28C H 0.1577 0.9524 0.2150 0.089 Uiso 1 1 calc R

loop_
_atom_site_aniso_label
_atom_site_aniso_U_11
_atom_site_aniso_U_22
_atom_site_aniso_U_33
_atom_site_aniso_U_23
_atom_site_aniso_U_13
_atom_site_aniso_U_12
P1 0.0179(4) 0.0197(5) 0.0217(4) 0.0001(3) 0.0026(3) -0.0018(3)
P2 0.0217(4) 0.0204(5) 0.0217(4) -0.0001(3) 0.0032(3) -0.0016(4)
S1 0.0313(5) 0.0382(5) 0.0258(5) -0.0035(4) -0.0063(4) 0.0080(4)
S2 0.0478(6) 0.0301(5) 0.0334(5) 0.0087(4) 0.0066(4) 0.0078(4)
Si1 0.0193(5) 0.0281(5) 0.0328(5) 0.0041(4) 0.0009(4) -0.0018(4)
Si2 0.0252(5) 0.0298(6) 0.0272(5) 0.0013(4) 0.0010(4) 0.0022(4)
Si3 0.0314(5) 0.0274(5) 0.0195(5) -0.0024(4) -0.0003(4) -0.0109(4)
Si4 0.0213(5) 0.0243(5) 0.0194(5) 0.0006(4) 0.0053(4) -0.0036(4)
C1 0.0205(17) 0.0229(18) 0.0249(18) -0.0035(14) 0.0045(13) -0.0042(14)
C2 0.031(2) 0.049(3) 0.057(3) 0.022(2) -0.0010(19) -0.0102(19)
C3 0.044(2) 0.040(2) 0.030(2) 0.0054(18) 0.0107(17) 0.0030(19)
C4 0.035(2) 0.031(2) 0.042(2) 0.0061(17) -0.0018(17) -0.0009(17)
C5 0.037(2) 0.050(3) 0.045(2) 0.002(2) -0.0102(18) -0.006(2)
C6 0.038(2) 0.051(3) 0.041(2) -0.001(2) 0.0029(18) 0.015(2)
C7 0.034(2) 0.043(2) 0.032(2) 0.0076(18) -0.0073(16) 0.0021(18)
C8 0.0184(16) 0.0217(17) 0.0155(16) 0.0015(13) 0.0005(12) -0.0042(13)
C9 0.050(2) 0.053(3) 0.0206(19) -0.0026(18) -0.0025(17) -0.019(2)
C10 0.058(3) 0.030(2) 0.036(2) -0.0118(17) 0.0030(19) -0.0120(19)
C11 0.032(2) 0.056(3) 0.038(2) -0.001(2) -0.0085(17) -0.015(2)
C12 0.0277(19) 0.034(2) 0.036(2) -0.0014(17) 0.0099(16) -0.0006(16)
C14 0.037(2) 0.031(2) 0.032(2) 0.0054(16) 0.0092(16) -0.0062(17)
C13 0.038(2) 0.044(2) 0.0170(17) -0.0008(16) 0.0041(15) -0.0049(18)
C15 0.0238(18) 0.0185(17) 0.0237(17) -0.0020(14) 0.0030(14) -0.0002(14)
C16 0.0254(18) 0.0226(18) 0.0220(17) 0.0013(14) 0.0006(14) 0.0019(14)
C17 0.032(2) 0.031(2) 0.0201(17) -0.0075(15) 0.0053(15) -0.0037(16)
C18 0.029(2) 0.036(2) 0.034(2) -0.0118(17) 0.0089(16) 0.0039(17)
C19 0.0205(17) 0.030(2) 0.036(2) -0.0034(16) 0.0016(15) 0.0059(15)
C20 0.0243(18) 0.0221(18) 0.0231(17) -0.0006(14) 0.0006(14) -0.0012(14)
C21 0.034(2) 0.037(2) 0.036(2) 0.0090(17) -0.0032(17) 0.0050(17)
C22 0.0265(18) 0.0227(19) 0.0292(19) -0.0041(15) 0.0050(15) -0.0007(15)
C23 0.041(2) 0.028(2) 0.032(2) -0.0026(16) 0.0117(17) 0.0016(17)
C24 0.043(2) 0.037(2) 0.039(2) -0.0063(18) 0.0191(18) -0.0025(19)
C25 0.037(2) 0.029(2) 0.053(3) -0.0132(19) 0.0169(19) -0.0002(17)
C26 0.032(2) 0.026(2) 0.047(2) -0.0021(17) 0.0057(17) 0.0015(16)
C27 0.0252(18) 0.0248(19) 0.035(2) 0.0003(16) 0.0014(15) 0.0017(15)
C28 0.086(4) 0.036(3) 0.057(3) 0.016(2) 0.018(3) 0.005(2)

loop_
_atom_type_symbol
_atom_type_description
_atom_type_scat_dispersion_real
_atom_type_scat_dispersion_imag
_atom_type_scat_source
C C 0.0033 0.0016 'International Tables Vol C Tables 4.2.6.8 and 6.1.1.4'
H H 0.0000 0.0000 'International Tables Vol C Tables 4.2.6.8 and 6.1.1.4'
Si Si 0.0817 0.0704 'International Tables Vol C Tables 4.2.6.8 and 6.1.1.4'
P P 0.1023 0.0942 'International Tables Vol C Tables 4.2.6.8 and 6.1.1.4'
S S 0.1246 0.1234 'International Tables Vol C Tables 4.2.6.8 and 6.1.1.4'

loop_
_geom_angle_atom_site_label_1
_geom_angle_atom_site_label_2
_geom_angle_atom_site_label_3
_geom_angle
P2 P1 C1 109.21(11)
P2 P1 C15 94.54(11)
C1 P1 C15 100.55(15)
P1 P2 C8 97.33(11)
P1 P2 C22 100.95(11)
C8 P2 C22 106.85(15)
C20 S1 C21 103.21(17)
C27 S2 C28 103.2(2)
C1 Si1 C2 112.42(17)
C1 Si1 C3 111.56(16)
C1 Si1 C4 109.40(16)
C2 Si1 C3 108.2(2)
C2 Si1 C4 106.84(19)
C3 Si1 C4 108.19(18)
C1 Si2 C5 107.15(17)
C1 Si2 C6 113.13(17)
C1 Si2 C7 114.28(16)
C5 Si2 C6 107.9(2)
C5 Si2 C7 105.49(18)
C6 Si2 C7 108.38(19)
C8 Si3 C9 111.70(16)
C8 Si3 C10 113.97(17)
C8 Si3 C11 107.44(16)
C9 Si3 C10 109.10(19)
C9 Si3 C11 105.72(19)
C10 Si3 C11 108.5(2)
C8 Si4 C12 107.04(15)
C8 Si4 C14 112.94(16)
C8 Si4 C13 112.58(15)
C12 Si4 C14 109.99(17)
C12 Si4 C13 106.89(17)
C14 Si4 C13 107.24(17)
P1 C1 Si1 102.15(16)
P1 C1 Si2 127.18(19)
P1 C1 H1 102.9
Si1 C1 Si2 115.70(16)
Si1 C1 H1 102.9
Si2 C1 H1 102.9
Si1 C2 H2A 109.5
Si1 C2 H2B 109.5
Si1 C2 H2C 109.5
H2A C2 H2B 109.5
H2A C2 H2C 109.5
H2B C2 H2C 109.5
Si1 C3 H3A 109.5
Si1 C3 H3B 109.5
Si1 C3 H3C 109.5
H3A C3 H3B 109.5
H3A C3 H3C 109.5
H3B C3 H3C 109.5
Si1 C4 H4A 109.5
Si1 C4 H4B 109.5
Si1 C4 H4C 109.5
H4A C4 H4B 109.5
H4A C4 H4C 109.5
H4B C4 H4C 109.5
Si2 C5 H5A 109.5
Si2 C5 H5B 109.5
Si2 C5 H5C 109.5
H5A C5 H5B 109.5
H5A C5 H5C 109.5
H5B C5 H5C 109.5
Si2 C6 H6A 109.5
Si2 C6 H6B 109.5
Si2 C6 H6C 109.5
H6A C6 H6B 109.5
H6A C6 H6C 109.5
H6B C6 H6C 109.5
Si2 C7 H7A 109.5
Si2 C7 H7B 109.5
Si2 C7 H7C 109.5
H7A C7 H7B 109.5
H7A C7 H7C 109.5
H7B C7 H7C 109.5
P2 C8 Si3 122.03(17)
P2 C8 Si4 110.39(15)
P2 C8 H8 101.4
Si3 C8 Si4 116.18(16)
Si3 C8 H8 101.4
Si4 C8 H8 101.4
Si3 C9 H9A 109.5
Si3 C9 H9B 109.5
Si3 C9 H9C 109.5
H9A C9 H9B 109.5
H9A C9 H9C 109.5
H9B C9 H9C 109.5
Si3 C10 H10A 109.5
Si3 C10 H10B 109.5
Si3 C10 H10C 109.5
H10A C10 H10B 109.5
H10A C10 H10C 109.5
H10B C10 H10C 109.5
Si3 C11 H11A 109.5
Si3 C11 H11B 109.5
Si3 C11 H11C 109.5
H11A C11 H11B 109.5
H11A C11 H11C 109.5
H11B C11 H11C 109.5
Si4 C12 H12A 109.5
Si4 C12 H12B 109.5
Si4 C12 H12C 109.5
H12A C12 H12B 109.5
H12A C12 H12C 109.5
H12B C12 H12C 109.5
Si4 C14 H14D 109.5
Si4 C14 H14E 109.5
Si4 C14 H14F 109.5
H14D C14 H14E 109.5
H14D C14 H14F 109.5
H14E C14 H14F 109.5
Si4 C13 H13A 109.5
Si4 C13 H13B 109.5
Si4 C13 H13C 109.5
H13A C13 H13B 109.5
H13A C13 H13C 109.5
H13B C13 H13C 109.5
P1 C15 C16 121.4(2)
P1 C15 C20 120.6(2)
C16 C15 C20 118.1(3)
C15 C16 H16 119.2
C15 C16 C17 121.5(3)
H16 C16 C17 119.2
C16 C17 H17 120.2
C16 C17 C18 119.6(3)
H17 C17 C18 120.2
C17 C18 H18 119.7
C17 C18 C19 120.6(3)
H18 C18 C19 119.7
C18 C19 H19 119.8
C18 C19 C20 120.3(3)
H19 C19 C20 119.8
S1 C20 C15 118.2(2)
S1 C20 C19 122.0(3)
C15 C20 C19 119.8(3)
S1 C21 H21A 109.5
S1 C21 H21B 109.5
S1 C21 H21C 109.5
H21A C21 H21B 109.5
H21A C21 H21C 109.5
H21B C21 H21C 109.5
P2 C22 C23 124.4(3)
P2 C22 C27 117.0(3)
C23 C22 C27 118.4(3)
C22 C23 H23A 119.3
C22 C23 C24 121.4(4)
H23A C23 C24 119.3
C23 C24 H24 120.4
C23 C24 C25 119.2(4)
H24 C24 C25 120.4
C24 C25 H25 119.9
C24 C25 C26 120.3(3)
H25 C25 C26 119.9
C25 C26 H26 119.6
C25 C26 C27 120.9(4)
H26 C26 C27 119.6
S2 C27 C22 117.5(3)
S2 C27 C26 122.8(3)
C22 C27 C26 119.7(3)
S2 C28 H28A 109.5
S2 C28 H28B 109.5
S2 C28 H28C 109.5
H28A C28 H28B 109.5
H28A C28 H28C 109.5
H28B C28 H28C 109.5

loop_
_geom_bond_atom_site_label_1
_geom_bond_atom_site_label_2
_geom_bond_distance
P1 P2 2.2278(12)
P1 C1 1.882(3)
P1 C15 1.853(3)
P2 C8 1.871(3)
P2 C22 1.848(3)
S1 C20 1.774(3)
S1 C21 1.794(4)
S2 C27 1.767(4)
S2 C28 1.791(4)
Si1 C1 1.902(3)
Si1 C2 1.868(4)
Si1 C3 1.860(4)
Si1 C4 1.862(4)
Si2 C1 1.890(3)
Si2 C5 1.870(4)
Si2 C6 1.869(4)
Si2 C7 1.862(4)
Si3 C8 1.885(3)
Si3 C9 1.862(4)
Si3 C10 1.864(4)
Si3 C11 1.876(4)
Si4 C8 1.897(3)
Si4 C12 1.870(4)
Si4 C14 1.867(4)
Si4 C13 1.861(4)
C1 H1 1.000
C2 H2A 0.980
C2 H2B 0.980
C2 H2C 0.980
C3 H3A 0.980
C3 H3B 0.980
C3 H3C 0.980
C4 H4A 0.980
C4 H4B 0.980
C4 H4C 0.980
C5 H5A 0.980
C5 H5B 0.980
C5 H5C 0.980
C6 H6A 0.980
C6 H6B 0.980
C6 H6C 0.980
C7 H7A 0.980
C7 H7B 0.980
C7 H7C 0.980
C8 H8 1.000
C9 H9A 0.980
C9 H9B 0.980
C9 H9C 0.980
C10 H10A 0.980
C10 H10B 0.980
C10 H10C 0.980
C11 H11A 0.980
C11 H11B 0.980
C11 H11C 0.980
C12 H12A 0.980
C12 H12B 0.980
C12 H12C 0.980
C14 H14D 0.980
C14 H14E 0.980
C14 H14F 0.980
C13 H13A 0.980
C13 H13B 0.980
C13 H13C 0.980
C15 C16 1.399(5)
C15 C20 1.402(5)
C16 H16 0.950
C16 C17 1.378(5)
C17 H17 0.950
C17 C18 1.372(5)
C18 H18 0.950
C18 C19 1.380(5)
C19 H19 0.950
C19 C20 1.393(5)
C21 H21A 0.980
C21 H21B 0.980
C21 H21C 0.980
C22 C23 1.393(5)
C22 C27 1.398(5)
C23 H23A 0.950
C23 C24 1.384(5)
C24 H24 0.950
C24 C25 1.381(6)
C25 H25 0.950
C25 C26 1.372(5)
C26 H26 0.950
C26 C27 1.389(5)
C28 H28A 0.980
C28 H28B 0.980
C28 H28C 0.980
